data_7133907
loop_
_publ_author_name
'Deng, Xin'
'Zhou, Lin'
'Yan, Xin'
'Wang, Yan-Juan'
'Yang, Wen-Li'
'Lv, Hui-Peng'
'Tang, Yuan-Yuan'

_publ_section_title
;
 Hydrogen-bond engineering induced ferroelastic phase transition in
 copper-based organic-inorganic hybrid thermochromic materials.
;
_journal_issue 99
_journal_name_full 'Chemical communications (Cambridge, England)'
_journal_page_first 14766
_journal_page_last 14769
_journal_paper_doi 10.1039/d4cc04373a
_journal_volume 60
_journal_year 2024
_chemical_formula_moiety 'Cl4 Cu, 2(C6 H9 N2)'
_chemical_formula_sum 'C12 H18 Cl4 Cu N4'
_chemical_formula_weight 423.64
_space_group_crystal_system monoclinic
_space_group_IT_number 15
_space_group_name_Hall '-C 2yc'
_space_group_name_H-M_alt 'C 1 2/c 1'
_atom_sites_solution_hydrogens geom
_atom_sites_solution_primary dual
_audit_block_doi 10.5517/ccdc.csd.cc2kwhsr
_audit_creation_date 2024-05-29
_audit_creation_method
;
Olex2 1.3
(compiled 2020.11.12 svn.r5f609507 for OlexSys, GUI svn.r6408)
;
_audit_update_record
;
2024-10-19 deposited with the CCDC.	2024-10-29 downloaded from the CCDC.
;
_cell_angle_alpha 90
_cell_angle_beta 93.345(2)
_cell_angle_gamma 90
_cell_formula_units_Z 4
_cell_length_a 13.3776(3)
_cell_length_b 8.3515(2)
_cell_length_c 15.9482(3)
_cell_measurement_reflns_used 4008
_cell_measurement_temperature 299.12(10)
_cell_measurement_theta_max 76.0250
_cell_measurement_theta_min 6.2210
_cell_volume 1778.75(7)
_computing_cell_refinement 'CrysAlisPro 1.171.42.79a (Rigaku OD, 2022)'
_computing_data_collection 'CrysAlisPro 1.171.42.79a (Rigaku OD, 2022)'
_computing_data_reduction 'CrysAlisPro 1.171.42.79a (Rigaku OD, 2022)'
_computing_molecular_graphics 'Olex2 1.3 (Dolomanov et al., 2009)'
_computing_publication_material 'Olex2 1.3 (Dolomanov et al., 2009)'
_computing_structure_refinement 'SHELXL 2017/1 (Sheldrick, 2015)'
_computing_structure_solution 'SHELXT 2014/5 (Sheldrick, 2014)'
_diffrn_ambient_environment air
_diffrn_ambient_temperature 299.12(10)
_diffrn_detector 'Hybrid Pixel Array Detector'
_diffrn_detector_area_resol_mean 10.0000
_diffrn_detector_type HyPix
_diffrn_measured_fraction_theta_full 0.998
_diffrn_measured_fraction_theta_max 0.963
_diffrn_measurement_details
;
List of Runs (angles in degrees, time in seconds):

  # Type    Start    End  Width  t~exp~   \w     \q     \k     \f   Frames
#--------------------------------------------------------------------------
  1  \w     35.00  60.00   0.50    0.14    --  108.36 -61.00 -90.00   50
  2  \w     75.00 100.00   0.50    0.14    --  108.36 -77.00   0.00   50
  3  \w     38.00  67.00   0.50    0.14    --  108.36 -77.00   0.00   58
  4  \w     35.00  60.00   0.50    0.14    --  108.36 -61.00 -30.00   50
  5  \w     42.00  73.00   0.50    0.14    --  108.36 -61.00  60.00   62
  6  \w     35.00 101.00   0.50    0.14    --  108.36 -75.00 133.00  132
  7  \w    -12.00  22.00   0.50    0.05    --   45.20 -75.00 133.00   68
  8  \w    -25.00  25.00   0.50    0.05    --   45.20 -19.00 120.00  100
  9  \w    -29.00  27.00   0.50    0.05    --   45.20 -19.00 -30.00  112
 10  \w    120.00 178.00   0.50    0.14    --  108.36  77.00   0.00  116
 11  \w     85.00 163.00   0.50    0.14    --  108.36  75.00 -98.00  156
 12  \w     90.00 173.00   0.50    0.14    --  108.36  30.00-150.00  166
 13  \w     97.00 178.00   0.50    0.14    --  108.36  30.00-180.00  162
 14  \w     45.00  70.00   0.50    0.05    --   45.20  75.00 -98.00   50
 15  \w    -65.00  28.00   0.50    0.05    --  -45.20  75.00 -98.00  186
 16  \w    -64.00 -28.00   0.50    0.14    -- -102.00  61.00-120.00   72
 17  \w    -58.00 -28.00   0.50    0.14    -- -102.00  75.00 -98.00   60
 18  \w    -84.00 -59.00   0.50    0.14    -- -102.00  75.00 -98.00   50
 19  \w    -69.00 -28.00   0.50    0.14    -- -102.00  61.00 -30.00   82
 20  \w    -60.00 -32.00   0.50    0.14    -- -102.00  61.00  90.00   56
 21  \w    -69.00 -34.00   0.50    0.14    -- -102.00  61.00 120.00   70
 22  \w   -153.00-127.00   0.50    0.14    -- -102.00 -75.00 133.00   52
 23  \w   -100.00 -23.00   0.50    0.05    --  -45.20 -75.00 133.00  154
;
_diffrn_measurement_device 'four-circle diffractometer'
_diffrn_measurement_device_type 'XtaLAB Synergy R, DW system, HyPix'
_diffrn_measurement_method '\w scans'
_diffrn_orient_matrix_type 'CrysAlisPro convention (1999,Acta A55,543-557)'
_diffrn_orient_matrix_UB_11 0.0652017000
_diffrn_orient_matrix_UB_12 0.1430202000
_diffrn_orient_matrix_UB_13 0.0304677000
_diffrn_orient_matrix_UB_21 0.0152100000
_diffrn_orient_matrix_UB_22 0.0467873000
_diffrn_orient_matrix_UB_23 -0.0918517000
_diffrn_orient_matrix_UB_31 -0.0938727000
_diffrn_orient_matrix_UB_32 0.1068037000
_diffrn_orient_matrix_UB_33 -0.0006772000
_diffrn_radiation_monochromator mirror
_diffrn_radiation_probe x-ray
_diffrn_radiation_type 'Cu K\a'
_diffrn_radiation_wavelength 1.54184
_diffrn_reflns_av_R_equivalents 0.0279
_diffrn_reflns_av_unetI/netI 0.0257
_diffrn_reflns_Laue_measured_fraction_full 0.998
_diffrn_reflns_Laue_measured_fraction_max 0.963
_diffrn_reflns_limit_h_max 14
_diffrn_reflns_limit_h_min -16
_diffrn_reflns_limit_k_max 10
_diffrn_reflns_limit_k_min -9
_diffrn_reflns_limit_l_max 19
_diffrn_reflns_limit_l_min -20
_diffrn_reflns_number 5781
_diffrn_reflns_point_group_measured_fraction_full 0.998
_diffrn_reflns_point_group_measured_fraction_max 0.963
_diffrn_reflns_theta_full 67.684
_diffrn_reflns_theta_max 76.238
_diffrn_reflns_theta_min 5.557
_diffrn_source 'Rotating-anode X-ray tube'
_diffrn_source_type 'Rigaku (Cu) X-ray Source'
_exptl_absorpt_coefficient_mu 7.244
_exptl_absorpt_correction_T_max 1.00000
_exptl_absorpt_correction_T_min 0.47109
_exptl_absorpt_correction_type multi-scan
_exptl_absorpt_process_details
;
CrysAlisPro 1.171.42.79a (Rigaku Oxford Diffraction, 2022)
Empirical absorption correction using spherical harmonics,
implemented in SCALE3 ABSPACK scaling algorithm.
;
_exptl_crystal_colour 'metallic orangish orange'
_exptl_crystal_density_diffrn 1.582
_exptl_crystal_description block
_exptl_crystal_F_000 860
_exptl_crystal_size_max 0.35
_exptl_crystal_size_mid 0.06
_exptl_crystal_size_min 0.06
_refine_diff_density_max 0.522
_refine_diff_density_min -0.369
_refine_diff_density_rms 0.061
_refine_ls_extinction_coef 0.00058(13)
_refine_ls_extinction_expression Fc^*^=kFc[1+0.001xFc^2^\l^3^/sin(2\q)]^-1/4^
_refine_ls_extinction_method 'SHELXL-2017/1 (Sheldrick 2017)'
_refine_ls_goodness_of_fit_ref 1.083
_refine_ls_hydrogen_treatment constr
_refine_ls_matrix_type full
_refine_ls_number_parameters 98
_refine_ls_number_reflns 1790
_refine_ls_number_restraints 0
_refine_ls_restrained_S_all 1.083
_refine_ls_R_factor_all 0.0377
_refine_ls_R_factor_gt 0.0351
_refine_ls_shift/su_max 0.001
_refine_ls_shift/su_mean 0.000
_refine_ls_structure_factor_coef Fsqd
_refine_ls_weighting_details 'w=1/[\s^2^(Fo^2^)+(0.0611P)^2^+1.1832P] where P=(Fo^2^+2Fc^2^)/3'
_refine_ls_weighting_scheme calc
_refine_ls_wR_factor_gt 0.1043
_refine_ls_wR_factor_ref 0.1069
_reflns_Friedel_coverage 0.000
_reflns_number_gt 1629
_reflns_number_total 1790
_reflns_threshold_expression 'I > 2\s(I)'
_cod_data_source_file d4cc04373a2.cif
_cod_data_source_block lyl_240406_5_300k-r
_cod_depositor_comments 'Adding full bibliography for 7133906--7133908.cif.'
_cod_database_code 7133907
_shelx_shelxl_version_number 2017/1
_chemical_oxdiff_formula 'C H  N O Cu Cl '
_shelx_space_group_comment
;
The symmetry employed for this shelxl refinement is uniquely defined
by the following loop, which should always be used as a source of
symmetry information in preference to the above space-group names.
They are only intended as comments.
;
_reflns_odcompleteness_completeness 99.88
_reflns_odcompleteness_iscentric 1
_reflns_odcompleteness_theta 66.97
_olex2_refinement_description
;
1. Fixed Uiso
 At 1.2 times of:
  All C(H) groups, All N(H) groups, All N(H,H) groups
 At 1.5 times of:
  All C(H,H,H) groups
2.a Aromatic/amide H refined with riding coordinates:
 N1(H1), C3(H3), C6(H6), C2(H2)
2.b X=CH2 refined with riding coordinates:
 N2(H2A,H2B)
2.c Idealised Me refined as rotating group:
 C5(H5A,H5B,H5C)
;
_olex2_submission_special_instructions 'No special instructions were received'
_oxdiff_exptl_absorpt_empirical_details
;
Empirical correction (ABSPACK) includes:
- Absorption correction using spherical harmonics
- Frame scaling
;
_oxdiff_exptl_absorpt_empirical_full_max 2.786
_oxdiff_exptl_absorpt_empirical_full_min 0.488

loop_
_space_group_symop_operation_xyz
'x, y, z'
'-x, y, -z+1/2'
'x+1/2, y+1/2, z'
'-x+1/2, y+1/2, -z+1/2'
'-x, -y, -z'
'x, -y, z-1/2'
'-x+1/2, -y+1/2, -z'
'x+1/2, -y+1/2, z-1/2'

loop_
_atom_site_label
_atom_site_type_symbol
_atom_site_fract_x
_atom_site_fract_y
_atom_site_fract_z
_atom_site_U_iso_or_equiv
_atom_site_adp_type
_atom_site_occupancy
_atom_site_site_symmetry_order
_atom_site_calc_flag
_atom_site_refinement_flags_posn
_atom_site_refinement_flags_adp
_atom_site_refinement_flags_occupancy
_atom_site_disorder_assembly
_atom_site_disorder_group
Cu1 Cu 0.500000 0.49436(5) 0.250000 0.0445(2) Uani 1 2 d S T P . .
Cl1 Cl 0.62917(5) 0.57836(8) 0.33562(4) 0.0629(2) Uani 1 1 d . . . . .
Cl2 Cl 0.59370(5) 0.39414(8) 0.15111(5) 0.0655(2) Uani 1 1 d . . . . .
N1 N 0.62111(17) 0.2488(2) 0.44384(14) 0.0560(5) Uani 1 1 d . . . . .
H1 H 0.610029 0.337859 0.417823 0.067 Uiso 1 1 calc R U . . .
N2 N 0.70241(19) 0.1616(3) 0.32891(15) 0.0656(6) Uani 1 1 d . . . . .
H2A H 0.689542 0.251503 0.304338 0.079 Uiso 1 1 calc R U . . .
H2B H 0.735076 0.088762 0.303924 0.079 Uiso 1 1 calc R U . . .
C1 C 0.67177(18) 0.1350(3) 0.40561(16) 0.0490(5) Uani 1 1 d . . . . .
C4 C 0.60247(18) 0.0955(3) 0.56699(16) 0.0503(5) Uani 1 1 d . . . . .
C3 C 0.6547(2) -0.0257(3) 0.52774(19) 0.0564(6) Uani 1 1 d . . . . .
H3 H 0.667055 -0.121205 0.556490 0.068 Uiso 1 1 calc R U . . .
C6 C 0.5861(2) 0.2316(3) 0.52174(17) 0.0576(6) Uani 1 1 d . . . . .
H6 H 0.550136 0.314822 0.544436 0.069 Uiso 1 1 calc R U . . .
C2 C 0.6881(2) -0.0098(3) 0.4494(2) 0.0583(7) Uani 1 1 d . . . . .
H2 H 0.721500 -0.093805 0.424921 0.070 Uiso 1 1 calc R U . . .
C5 C 0.5670(3) 0.0772(4) 0.65393(19) 0.0683(7) Uani 1 1 d . . . . .
H5A H 0.552839 -0.033572 0.664276 0.103 Uiso 1 1 calc R U . . .
H5B H 0.507261 0.139317 0.659045 0.103 Uiso 1 1 calc R U . . .
H5C H 0.618044 0.113973 0.694137 0.103 Uiso 1 1 calc R U . . .

loop_
_atom_site_aniso_label
_atom_site_aniso_U_11
_atom_site_aniso_U_22
_atom_site_aniso_U_33
_atom_site_aniso_U_23
_atom_site_aniso_U_13
_atom_site_aniso_U_12
Cu1 0.0423(3) 0.0450(3) 0.0460(3) 0.000 0.0017(2) 0.000
Cl1 0.0638(4) 0.0570(4) 0.0654(4) 0.0053(3) -0.0177(3) -0.0116(3)
Cl2 0.0618(4) 0.0654(4) 0.0715(4) -0.0150(3) 0.0230(3) -0.0024(3)
N1 0.0690(13) 0.0426(10) 0.0554(12) 0.0028(8) -0.0056(10) 0.0100(9)
N2 0.0701(14) 0.0693(14) 0.0577(13) 0.0030(11) 0.0059(11) 0.0065(12)
C1 0.0431(11) 0.0497(12) 0.0535(13) -0.0025(10) -0.0042(9) -0.0022(9)
C4 0.0472(12) 0.0498(12) 0.0528(13) -0.0011(10) -0.0054(10) -0.0043(9)
C3 0.0498(13) 0.0465(12) 0.0728(17) 0.0114(11) 0.0028(12) 0.0035(10)
C6 0.0705(16) 0.0460(12) 0.0558(14) -0.0070(10) 0.0000(12) 0.0113(11)
C2 0.0541(14) 0.0449(13) 0.0767(18) 0.0017(11) 0.0095(13) 0.0087(10)
C5 0.0720(18) 0.0735(18) 0.0596(16) 0.0026(13) 0.0044(13) -0.0020(14)

loop_
_atom_type_symbol
_atom_type_description
_atom_type_scat_dispersion_real
_atom_type_scat_dispersion_imag
_atom_type_scat_source
C C 0.0181 0.0091 'International Tables Vol C Tables 4.2.6.8 and 6.1.1.4'
H H 0.0000 0.0000 'International Tables Vol C Tables 4.2.6.8 and 6.1.1.4'
Cl Cl 0.3639 0.7018 'International Tables Vol C Tables 4.2.6.8 and 6.1.1.4'
Cu Cu -1.9646 0.5888 'International Tables Vol C Tables 4.2.6.8 and 6.1.1.4'
N N 0.0311 0.0180 'International Tables Vol C Tables 4.2.6.8 and 6.1.1.4'

loop_
_geom_angle_atom_site_label_1
_geom_angle_atom_site_label_2
_geom_angle_atom_site_label_3
_geom_angle
_geom_angle_site_symmetry_1
_geom_angle_site_symmetry_3
_geom_angle_publ_flag
Cl1 Cu1 Cl1 143.68(4) . 2_655 ?
Cl2 Cu1 Cl1 95.89(3) 2_655 2_655 ?
Cl2 Cu1 Cl1 95.89(3) . . ?
Cl2 Cu1 Cl1 97.52(3) 2_655 . ?
Cl2 Cu1 Cl1 97.53(3) . 2_655 ?
Cl2 Cu1 Cl2 135.99(4) . 2_655 ?
C1 N1 H1 118.2 . . ?
C1 N1 C6 123.6(2) . . ?
C6 N1 H1 118.2 . . ?
H2A N2 H2B 120.0 . . ?
C1 N2 H2A 120.0 . . ?
C1 N2 H2B 120.0 . . ?
N1 C1 C2 117.0(2) . . ?
N2 C1 N1 119.5(2) . . ?
N2 C1 C2 123.5(2) . . ?
C3 C4 C5 122.3(2) . . ?
C6 C4 C3 116.0(2) . . ?
C6 C4 C5 121.8(2) . . ?
C4 C3 H3 118.6 . . ?
C2 C3 C4 122.7(2) . . ?
C2 C3 H3 118.6 . . ?
N1 C6 H6 119.3 . . ?
C4 C6 N1 121.3(2) . . ?
C4 C6 H6 119.3 . . ?
C1 C2 H2 120.3 . . ?
C3 C2 C1 119.4(2) . . ?
C3 C2 H2 120.3 . . ?
C4 C5 H5A 109.5 . . ?
C4 C5 H5B 109.5 . . ?
C4 C5 H5C 109.5 . . ?
H5A C5 H5B 109.5 . . ?
H5A C5 H5C 109.5 . . ?
H5B C5 H5C 109.5 . . ?

loop_
_geom_bond_atom_site_label_1
_geom_bond_atom_site_label_2
_geom_bond_distance
_geom_bond_site_symmetry_2
_geom_bond_publ_flag
Cu1 Cl1 2.2511(6) 2_655 ?
Cu1 Cl1 2.2511(6) . ?
Cu1 Cl2 2.2338(6) 2_655 ?
Cu1 Cl2 2.2338(6) . ?
N1 H1 0.8600 . ?
N1 C1 1.335(3) . ?
N1 C6 1.361(4) . ?
N2 H2A 0.8600 . ?
N2 H2B 0.8600 . ?
N2 C1 1.331(4) . ?
C1 C2 1.407(4) . ?
C4 C3 1.398(4) . ?
C4 C6 1.358(4) . ?
C4 C5 1.500(4) . ?
C3 H3 0.9300 . ?
C3 C2 1.358(4) . ?
C6 H6 0.9300 . ?
C2 H2 0.9300 . ?
C5 H5A 0.9600 . ?
C5 H5B 0.9600 . ?
C5 H5C 0.9600 . ?

loop_
_geom_hbond_atom_site_label_D
_geom_hbond_atom_site_label_H
_geom_hbond_atom_site_label_A
_geom_hbond_distance_DH
_geom_hbond_distance_HA
_geom_hbond_distance_DA
_geom_hbond_angle_DHA
_geom_hbond_site_symmetry_A
_geom_hbond_publ_flag
N1 H1 Cl1 0.86 2.42 3.253(2) 163.3 . yes
N1 H1 Cl2 0.86 2.92 3.393(2) 116.9 2_655 yes
N2 H2B Cl2 0.86 2.87 3.525(3) 134.9 4_645 yes
C3 H3 Cl1 0.93 3.16 3.545(3) 107.1 7_656 yes
C2 H2 Cl2 0.93 2.82 3.504(3) 131.5 4_645 yes

loop_
_geom_torsion_atom_site_label_1
_geom_torsion_atom_site_label_2
_geom_torsion_atom_site_label_3
_geom_torsion_atom_site_label_4
_geom_torsion
_geom_torsion_site_symmetry_1
_geom_torsion_site_symmetry_2
_geom_torsion_site_symmetry_3
_geom_torsion_site_symmetry_4
_geom_torsion_publ_flag
N1 C1 C2 C3 -1.6(4) . . . . ?
N2 C1 C2 C3 179.6(3) . . . . ?
C1 N1 C6 C4 1.2(4) . . . . ?
C4 C3 C2 C1 1.2(4) . . . . ?
C3 C4 C6 N1 -1.7(4) . . . . ?
C6 N1 C1 N2 179.3(2) . . . . ?
C6 N1 C1 C2 0.5(4) . . . . ?
C6 C4 C3 C2 0.4(4) . . . . ?
C5 C4 C3 C2 -179.3(3) . . . . ?
C5 C4 C6 N1 178.1(3) . . . . ?
